data_4512360
loop_
_publ_author_name
'Shi, Chao'
'Wei, Bin'
'Zhang, Wen'

_publ_section_title
;
 Toward Understanding the Origin of Structural Phase Transition in
 Guanidinium Pyridinium 1,5-Naphthalenedisulfonate
;
_journal_issue 12
_journal_name_full 'Crystal Growth &amp; Design'
_journal_page_first 6570
_journal_paper_doi 10.1021/cg5014895
_journal_volume 14
_journal_year 2014
_chemical_formula_moiety 'C10 H6 O6 S2, C5 H6 N, C H6 N3'
_chemical_formula_sum 'C16 H18 N4 O6 S2'
_chemical_formula_weight 426.46
_chemical_name_systematic
; 
 ? 
;
_space_group_IT_number 2
_symmetry_cell_setting triclinic
_symmetry_space_group_name_Hall '-P 1'
_symmetry_space_group_name_H-M 'P -1'
_atom_sites_solution_hydrogens geom
_atom_sites_solution_primary direct
_atom_sites_solution_secondary difmap
_audit_creation_method SHELXL-97
_cell_angle_alpha 92.243(8)
_cell_angle_beta 101.957(10)
_cell_angle_gamma 90.021(6)
_cell_formula_units_Z 2
_cell_length_a 8.055(4)
_cell_length_b 8.205(4)
_cell_length_c 14.115(7)
_cell_measurement_reflns_used 2277
_cell_measurement_temperature 278(2)
_cell_measurement_theta_max 27.4662
_cell_measurement_theta_min 2.4842
_cell_volume 911.9(8)
_computing_cell_refinement 'CrystalClear (Rigaku Inc., 2008)'
_computing_data_collection 'CrystalClear (Rigaku Inc., 2008)'
_computing_data_reduction 'CrystalClear (Rigaku Inc., 2008)'
_computing_molecular_graphics 'DIAMOND (Brandenburg & Putz, 2005)'
_computing_publication_material 'SHELXL-97 (Sheldrick, 2008)'
_computing_structure_refinement 'SHELXL-97 (Sheldrick, 1997)'
_computing_structure_solution 'SHELXS-97 (Sheldrick, 1990)'
_diffrn_ambient_temperature 278(2)
_diffrn_measured_fraction_theta_full 0.984
_diffrn_measured_fraction_theta_max 0.984
_diffrn_measurement_device_type 'Rigaku, SCXmini'
_diffrn_measurement_method '\w scans'
_diffrn_radiation_monochromator graphite
_diffrn_radiation_source 'fine-focus sealed tube'
_diffrn_radiation_type MoK\a
_diffrn_radiation_wavelength 0.71073
_diffrn_reflns_av_R_equivalents 0.0276
_diffrn_reflns_av_sigmaI/netI 0.0410
_diffrn_reflns_limit_h_max 10
_diffrn_reflns_limit_h_min -10
_diffrn_reflns_limit_k_max 10
_diffrn_reflns_limit_k_min -10
_diffrn_reflns_limit_l_max 18
_diffrn_reflns_limit_l_min -18
_diffrn_reflns_number 10006
_diffrn_reflns_theta_full 27.47
_diffrn_reflns_theta_max 27.47
_diffrn_reflns_theta_min 2.58
_diffrn_standards_decay_% 0
_diffrn_standards_interval_count 180
_diffrn_standards_interval_time 9
_diffrn_standards_number 3
_exptl_absorpt_coefficient_mu 0.336
_exptl_absorpt_correction_T_max 0.910
_exptl_absorpt_correction_T_min 0.892
_exptl_absorpt_correction_type multi-scan
_exptl_absorpt_process_details 'CrystalClear (Rigaku Inc., 2008)'
_exptl_crystal_colour colourless
_exptl_crystal_density_diffrn 1.553
_exptl_crystal_density_method 'not measured'
_exptl_crystal_description block
_exptl_crystal_F_000 444
_exptl_crystal_size_max 0.34
_exptl_crystal_size_mid 0.30
_exptl_crystal_size_min 0.28
_refine_diff_density_max 0.539
_refine_diff_density_min -0.535
_refine_diff_density_rms 0.169
_refine_ls_extinction_method none
_refine_ls_goodness_of_fit_ref 1.129
_refine_ls_hydrogen_treatment mixed
_refine_ls_matrix_type full
_refine_ls_number_parameters 253
_refine_ls_number_reflns 4122
_refine_ls_number_restraints 0
_refine_ls_restrained_S_all 1.129
_refine_ls_R_factor_all 0.0664
_refine_ls_R_factor_gt 0.0464
_refine_ls_shift/su_max 0.000
_refine_ls_shift/su_mean 0.000
_refine_ls_structure_factor_coef Fsqd
_refine_ls_weighting_details 'calc w=1/[\s^2^(Fo^2^)+(0.0908P)^2^+0.0000P] where P=(Fo^2^+2Fc^2^)/3'
_refine_ls_weighting_scheme calc
_refine_ls_wR_factor_gt 0.1337
_refine_ls_wR_factor_ref 0.1585
_reflns_number_gt 3157
_reflns_number_total 4185
_reflns_threshold_expression >2sigma(I)
_cod_data_source_file cg5014895_si_003.cif
_cod_data_source_block 25-278K
_cod_depositor_comments
;
The following automatic conversions were performed:

'_exptl_absorpt_correction_type' value 'Multi-scan' changed to
'multi-scan' according to
/home/saulius/struct/COD-crude-data--automatic-downloads/rss-feeds/ACS/lib/dictionaries/cif_core.dic
dictionary named 'cif_core.dic' version 2.4.2 from 2011-04-26.

Automatic conversion script
Id: cif_fix_values 2935 2014-11-11 08:27:57Z andrius 

 Adding full bibliography for 4512336--4512373.cif.
;
_cod_original_sg_symbol_Hall '-P 1 '
_cod_database_code 4512360

loop_
_symmetry_equiv_pos_as_xyz
'x, y, z'
'-x, -y, -z'

loop_
_atom_site_label
_atom_site_type_symbol
_atom_site_fract_x
_atom_site_fract_y
_atom_site_fract_z
_atom_site_U_iso_or_equiv
_atom_site_adp_type
_atom_site_occupancy
_atom_site_symmetry_multiplicity
_atom_site_calc_flag
_atom_site_refinement_flags
C1 C 0.2156(5) 0.6903(4) 0.2622(3) 0.0705(10) Uani 1 1 d .
H1 H 0.2812 0.5969 0.2630 0.085 Uiso 1 1 calc R
C2 C 0.1680(5) 0.7685(5) 0.1805(3) 0.0753(11) Uani 1 1 d .
H2 H 0.1980 0.7294 0.1237 0.090 Uiso 1 1 calc R
C3 C 0.0742(5) 0.9075(5) 0.1811(3) 0.0738(11) Uani 1 1 d .
H3 H 0.0379 0.9631 0.1244 0.089 Uiso 1 1 calc R
C4 C 0.0346(4) 0.9636(4) 0.2663(3) 0.0613(9) Uani 1 1 d .
H4 H -0.0258 1.0598 0.2687 0.074 Uiso 1 1 calc R
C5 C 0.0831(4) 0.8793(4) 0.3456(2) 0.0472(7) Uani 1 1 d .
H5 H 0.0553 0.9163 0.4034 0.057 Uiso 1 1 calc R
C6 C 0.3896(3) 0.2020(3) 0.48012(16) 0.0291(5) Uani 1 1 d .
C7 C 0.4920(3) 0.2801(3) 0.43008(18) 0.0359(5) Uani 1 1 d .
H7 H 0.4669 0.3856 0.4101 0.043 Uiso 1 1 calc R
C8 C 0.3641(3) -0.2007(3) 0.59129(18) 0.0391(6) Uani 1 1 d .
H8 H 0.2939 -0.2556 0.6243 0.047 Uiso 1 1 calc R
C9 C 0.3263(3) -0.0465(3) 0.56475(18) 0.0343(5) Uani 1 1 d .
H9 H 0.2322 0.0040 0.5812 0.041 Uiso 1 1 calc R
C10 C 0.4280(3) 0.0399(3) 0.51204(15) 0.0259(5) Uani 1 1 d .
C11 C 0.4095(3) 0.1270(3) 0.09008(16) 0.0297(5) Uani 1 1 d .
C12 C 0.4768(3) 0.0526(3) 0.17430(18) 0.0373(6) Uani 1 1 d .
H12 H 0.4512 0.0916 0.2323 0.045 Uiso 1 1 calc R
C13 C 0.5848(4) -0.0828(3) 0.17416(18) 0.0403(6) Uani 1 1 d .
H13 H 0.6308 -0.1318 0.2319 0.048 Uiso 1 1 calc R
C14 C 0.3785(3) 0.1414(3) -0.08952(18) 0.0357(5) Uani 1 1 d .
H14 H 0.3080 0.2313 -0.0901 0.043 Uiso 1 1 calc R
C15 C 0.4451(3) 0.0686(3) -0.00042(16) 0.0290(5) Uani 1 1 d .
C16 C 0.1884(3) 0.5786(3) 0.81067(17) 0.0325(5) Uani 1 1 d .
N1 N 0.1695(4) 0.7453(3) 0.3433(2) 0.0613(7) Uani 1 1 d .
H1A H 0.1975 0.6911 0.3951 0.074 Uiso 1 1 calc R
N2 N 0.0547(3) 0.6079(3) 0.74225(16) 0.0455(6) Uani 1 1 d .
H2A H 0.0553 0.5815 0.6828 0.055 Uiso 1 1 calc R
H2B H -0.0331 0.6534 0.7571 0.055 Uiso 1 1 calc R
N3 N 0.3227(3) 0.5092(3) 0.78838(16) 0.0413(5) Uani 1 1 d .
H3A H 0.3237 0.4827 0.7290 0.050 Uiso 1 1 calc R
H3B H 0.4097 0.4903 0.8332 0.050 Uiso 1 1 calc R
N4 N 0.1882(3) 0.6242(3) 0.90179(15) 0.0456(6) Uani 1 1 d .
H4A H 0.2763 0.6083 0.9465 0.055 Uiso 1 1 calc R
H4B H 0.1000 0.6696 0.9162 0.055 Uiso 1 1 calc R
O1 O 0.2003(3) 0.4563(2) 0.45188(15) 0.0543(6) Uani 1 1 d .
O2 O 0.0637(2) 0.2019(2) 0.46819(15) 0.0512(5) Uani 1 1 d .
O3 O 0.2392(3) 0.3357(3) 0.60863(13) 0.0536(5) Uani 1 1 d .
O4 O 0.3627(2) 0.4362(2) 0.06666(13) 0.0415(4) Uani 1 1 d .
O5 O 0.1144(2) 0.2595(2) 0.03268(13) 0.0457(5) Uani 1 1 d .
O6 O 0.2620(2) 0.3151(2) 0.19812(12) 0.0435(5) Uani 1 1 d .
S1 S 0.20844(8) 0.30840(7) 0.50410(4) 0.03463(19) Uani 1 1 d .
S2 S 0.27582(8) 0.29723(7) 0.09723(4) 0.03331(19) Uani 1 1 d .

loop_
_atom_site_aniso_label
_atom_site_aniso_U_11
_atom_site_aniso_U_22
_atom_site_aniso_U_33
_atom_site_aniso_U_23
_atom_site_aniso_U_13
_atom_site_aniso_U_12
C1 0.070(2) 0.051(2) 0.085(3) -0.0241(18) 0.009(2) 0.0106(17)
C2 0.086(3) 0.094(3) 0.051(2) -0.024(2) 0.030(2) -0.014(2)
C3 0.081(3) 0.086(3) 0.0467(19) 0.0266(18) -0.0079(17) -0.032(2)
C4 0.0502(19) 0.0495(18) 0.078(2) -0.0056(16) 0.0011(17) 0.0089(14)
C5 0.0400(15) 0.067(2) 0.0345(14) -0.0093(13) 0.0100(12) 0.0060(14)
C6 0.0284(11) 0.0309(12) 0.0260(11) -0.0010(9) 0.0018(9) 0.0034(9)
C7 0.0389(13) 0.0331(13) 0.0349(13) 0.0064(10) 0.0048(10) 0.0017(10)
C8 0.0375(14) 0.0441(15) 0.0387(14) 0.0087(11) 0.0135(11) -0.0043(11)
C9 0.0295(12) 0.0390(13) 0.0363(13) 0.0030(10) 0.0113(10) 0.0033(10)
C10 0.0232(10) 0.0325(11) 0.0206(10) -0.0010(8) 0.0017(8) 0.0002(8)
C11 0.0296(11) 0.0281(12) 0.0310(12) -0.0019(9) 0.0062(9) 0.0043(9)
C12 0.0383(13) 0.0431(14) 0.0307(12) -0.0041(10) 0.0084(10) 0.0069(11)
C13 0.0472(15) 0.0422(15) 0.0310(12) 0.0045(10) 0.0065(11) 0.0126(12)
C14 0.0389(13) 0.0338(13) 0.0340(13) 0.0038(10) 0.0058(10) 0.0112(10)
C15 0.0280(11) 0.0285(12) 0.0299(12) -0.0003(9) 0.0051(9) 0.0020(9)
C16 0.0340(12) 0.0315(12) 0.0314(12) 0.0025(9) 0.0052(10) -0.0006(9)
N1 0.0651(18) 0.0618(17) 0.0550(17) 0.0138(13) 0.0053(14) -0.0028(14)
N2 0.0375(12) 0.0644(16) 0.0329(12) 0.0062(10) 0.0026(10) 0.0058(11)
N3 0.0374(12) 0.0462(13) 0.0388(12) -0.0059(10) 0.0056(9) 0.0036(10)
N4 0.0393(12) 0.0612(15) 0.0339(12) -0.0024(10) 0.0028(10) 0.0161(11)
O1 0.0613(13) 0.0443(12) 0.0577(13) 0.0108(9) 0.0113(10) 0.0234(10)
O2 0.0281(9) 0.0591(13) 0.0619(13) -0.0161(10) 0.0023(9) 0.0061(8)
O3 0.0640(13) 0.0622(13) 0.0330(10) -0.0127(9) 0.0089(9) 0.0165(10)
O4 0.0419(10) 0.0344(10) 0.0463(11) 0.0017(8) 0.0050(8) 0.0049(8)
O5 0.0288(9) 0.0590(12) 0.0460(11) -0.0128(9) 0.0027(8) 0.0076(8)
O6 0.0516(11) 0.0452(11) 0.0349(10) -0.0054(8) 0.0130(8) 0.0154(9)
S1 0.0347(3) 0.0357(4) 0.0314(3) -0.0049(2) 0.0031(3) 0.0099(2)
S2 0.0322(3) 0.0347(3) 0.0317(3) -0.0044(2) 0.0047(2) 0.0082(2)

loop_
_atom_type_symbol
_atom_type_description
_atom_type_scat_dispersion_real
_atom_type_scat_dispersion_imag
_atom_type_scat_source
C C 0.0033 0.0016 'International Tables Vol C Tables 4.2.6.8 and 6.1.1.4'
H H 0.0000 0.0000 'International Tables Vol C Tables 4.2.6.8 and 6.1.1.4'
N N 0.0061 0.0033 'International Tables Vol C Tables 4.2.6.8 and 6.1.1.4'
O O 0.0106 0.0060 'International Tables Vol C Tables 4.2.6.8 and 6.1.1.4'
S S 0.1246 0.1234 'International Tables Vol C Tables 4.2.6.8 and 6.1.1.4'

loop_
_geom_angle_atom_site_label_1
_geom_angle_atom_site_label_2
_geom_angle_atom_site_label_3
_geom_angle
_geom_angle_site_symmetry_1
_geom_angle_site_symmetry_3
C2 C1 N1 120.2(3) . .
C2 C1 H1 119.9 . .
N1 C1 H1 119.9 . .
C1 C2 C3 119.2(3) . .
C1 C2 H2 120.4 . .
C3 C2 H2 120.4 . .
C2 C3 C4 119.0(3) . .
C2 C3 H3 120.5 . .
C4 C3 H3 120.5 . .
C5 C4 C3 119.3(3) . .
C5 C4 H4 120.3 . .
C3 C4 H4 120.3 . .
N1 C5 C4 120.8(3) . .
N1 C5 H5 119.6 . .
C4 C5 H5 119.6 . .
C7 C6 C10 120.5(2) . .
C7 C6 S1 117.81(18) . .
C10 C6 S1 121.68(17) . .
C6 C7 C8 119.9(2) . 2_656
C6 C7 H7 120.0 . .
C8 C7 H7 120.0 2_656 .
C9 C8 C7 121.3(2) . 2_656
C9 C8 H8 119.4 . .
C7 C8 H8 119.4 2_656 .
C8 C9 C10 121.0(2) . .
C8 C9 H9 119.5 . .
C10 C9 H9 119.5 . .
C9 C10 C10 118.5(3) . 2_656
C9 C10 C6 122.8(2) . .
C10 C10 C6 118.8(2) 2_656 .
C12 C11 C15 120.9(2) . .
C12 C11 S2 117.63(18) . .
C15 C11 S2 121.48(17) . .
C11 C12 C13 120.7(2) . .
C11 C12 H12 119.6 . .
C13 C12 H12 119.6 . .
C14 C13 C12 119.9(2) 2_655 .
C14 C13 H13 120.0 2_655 .
C12 C13 H13 120.0 . .
C13 C14 C15 121.5(2) 2_655 .
C13 C14 H14 119.3 2_655 .
C15 C14 H14 119.3 . .
C14 C15 C15 119.1(3) . 2_655
C14 C15 C11 123.0(2) . .
C15 C15 C11 117.8(3) 2_655 .
N3 C16 N2 120.2(2) . .
N3 C16 N4 120.2(2) . .
N2 C16 N4 119.5(2) . .
C5 N1 C1 121.4(3) . .
C5 N1 H1A 119.3 . .
C1 N1 H1A 119.3 . .
C16 N2 H2A 120.0 . .
C16 N2 H2B 120.0 . .
H2A N2 H2B 120.0 . .
C16 N3 H3A 120.0 . .
C16 N3 H3B 120.0 . .
H3A N3 H3B 120.0 . .
C16 N4 H4A 120.0 . .
C16 N4 H4B 120.0 . .
H4A N4 H4B 120.0 . .
O1 S1 O2 112.44(14) . .
O1 S1 O3 113.62(13) . .
O2 S1 O3 112.18(13) . .
O1 S1 C6 105.75(12) . .
O2 S1 C6 106.25(11) . .
O3 S1 C6 105.86(12) . .
O5 S2 O6 112.69(12) . .
O5 S2 O4 112.68(12) . .
O6 S2 O4 112.18(11) . .
O5 S2 C11 106.97(11) . .
O6 S2 C11 105.98(11) . .
O4 S2 C11 105.72(11) . .

loop_
_geom_bond_atom_site_label_1
_geom_bond_atom_site_label_2
_geom_bond_distance
_geom_bond_site_symmetry_2
C1 C2 1.327(5) .
C1 N1 1.338(4) .
C1 H1 0.9300 .
C2 C3 1.369(6) .
C2 H2 0.9300 .
C3 C4 1.371(5) .
C3 H3 0.9300 .
C4 C5 1.327(4) .
C4 H4 0.9300 .
C5 N1 1.305(4) .
C5 H5 0.9300 .
C6 C7 1.367(3) .
C6 C10 1.434(3) .
C6 S1 1.786(2) .
C7 C8 1.410(4) 2_656
C7 H7 0.9300 .
C8 C9 1.351(3) .
C8 C7 1.410(4) 2_656
C8 H8 0.9300 .
C9 C10 1.422(3) .
C9 H9 0.9300 .
C10 C10 1.426(4) 2_656
C11 C12 1.368(3) .
C11 C15 1.431(3) .
C11 S2 1.776(2) .
C12 C13 1.411(3) .
C12 H12 0.9300 .
C13 C14 1.359(3) 2_655
C13 H13 0.9300 .
C14 C13 1.359(3) 2_655
C14 C15 1.416(3) .
C14 H14 0.9300 .
C15 C15 1.431(4) 2_655
C16 N3 1.312(3) .
C16 N2 1.318(3) .
C16 N4 1.326(3) .
N1 H1A 0.8600 .
N2 H2A 0.8600 .
N2 H2B 0.8600 .
N3 H3A 0.8600 .
N3 H3B 0.8600 .
N4 H4A 0.8600 .
N4 H4B 0.8600 .
O1 S1 1.439(2) .
O2 S1 1.449(2) .
O3 S1 1.453(2) .
O4 S2 1.4630(19) .
O5 S2 1.4503(19) .
O6 S2 1.4530(19) .

loop_
_geom_hbond_atom_site_label_D
_geom_hbond_atom_site_label_H
_geom_hbond_atom_site_label_A
_geom_hbond_distance_DH
_geom_hbond_distance_HA
_geom_hbond_distance_DA
_geom_hbond_angle_DHA
_geom_hbond_site_symmetry_A
N1 H1A O1 0.86 2.11 2.856(3) 144.2 .
N3 H3A O3 0.86 2.04 2.815(3) 149.5 .
N2 H2A O1 0.86 2.51 3.092(3) 126.1 2_566
N2 H2B O6 0.86 2.08 2.909(3) 161.2 2_566
N3 H3B O4 0.86 2.14 2.930(3) 152.6 2_666
N4 H4A O4 0.86 2.25 2.949(3) 138.7 1_556
N4 H4B O5 0.86 2.08 2.928(3) 168.9 2_566
N4 H4B S2 0.86 3.01 3.796(3) 153.5 2_566
